data_1574967
loop_
_publ_author_name
'Ghosh, Moushakhi'
'Gaurav, Kumar'
'Panwaria, Prakash'
'Panday, Rishukumar'
'Tothadi, Srinu'
'Khan, Shabana'

_publ_section_title
;
 Driving diverse bond functionalisation with <i>N</i>-heterocyclic
 silylene-coinage metal-aryl complexes.
;
_journal_issue 32
_journal_name_full 'Chemical science'
_journal_page_first 14518
_journal_page_last 14533
_journal_paper_doi 10.1039/d5sc00879d
_journal_volume 16
_journal_year 2025
_chemical_formula_moiety 'C54 H90 B2 Cu2 N6 O4 Si6, 0.5[C7H8]'
_chemical_formula_sum 'C57.5 H94 B2 Cu2 N6 O4 Si6'
_chemical_formula_weight 1250.62
_space_group_crystal_system monoclinic
_space_group_IT_number 14
_space_group_name_Hall '-P 2ybc'
_space_group_name_H-M_alt 'P 1 21/c 1'
_atom_sites_solution_hydrogens geom
_audit_creation_date 2025-05-11
_audit_creation_method
;
Olex2 1.5
(compiled 2025.04.05 svn.rf049d14d for OlexSys, GUI svn.r7224)
;
_audit_update_record
;
2025-05-13 deposited with the CCDC.	2025-06-30 downloaded from the CCDC.
;
_cell_angle_alpha 90
_cell_angle_beta 91.861(7)
_cell_angle_gamma 90
_cell_formula_units_Z 2
_cell_length_a 10.839(2)
_cell_length_b 18.764(4)
_cell_length_c 17.165(4)
_cell_measurement_reflns_used 2845
_cell_measurement_temperature 296.15
_cell_measurement_theta_max 17.77
_cell_measurement_theta_min 2.37
_cell_volume 3489.2(13)
_computing_molecular_graphics 'Olex2 1.5 (Dolomanov et al., 2009)'
_computing_publication_material 'Olex2 1.5 (Dolomanov et al., 2009)'
_computing_structure_refinement 'XL  (Sheldrick, 2008)'
_diffrn_ambient_temperature 296.15
_diffrn_measured_fraction_theta_full 0.999
_diffrn_measured_fraction_theta_max 0.999
_diffrn_measurement_device_type 'Bruker APEX-II CCD'
_diffrn_measurement_method '\f and \w scans'
_diffrn_radiation_type MoK\a
_diffrn_radiation_wavelength 0.71073
_diffrn_reflns_av_R_equivalents 0.5188
_diffrn_reflns_av_unetI/netI 0.3559
_diffrn_reflns_Laue_measured_fraction_full 0.999
_diffrn_reflns_Laue_measured_fraction_max 0.999
_diffrn_reflns_limit_h_max 12
_diffrn_reflns_limit_h_min -12
_diffrn_reflns_limit_k_max 22
_diffrn_reflns_limit_k_min -21
_diffrn_reflns_limit_l_max 20
_diffrn_reflns_limit_l_min -20
_diffrn_reflns_number 45346
_diffrn_reflns_point_group_measured_fraction_full 0.999
_diffrn_reflns_point_group_measured_fraction_max 0.999
_diffrn_reflns_theta_full 25.000
_diffrn_reflns_theta_max 25.000
_diffrn_reflns_theta_min 1.880
_diffrn_standards_number 0
_exptl_absorpt_coefficient_mu 0.757
_exptl_absorpt_correction_T_max 0.7457
_exptl_absorpt_correction_T_min 0.5518
_exptl_absorpt_correction_type none
_exptl_absorpt_process_details
;
SADABS-2016/2 (Bruker,2016/2) was used for absorption correction.
wR2(int) was 0.1222 before and 0.0943 after correction.
The Ratio of minimum to maximum transmission is 0.7400.
The \l/2 correction factor is Not present.
;
_exptl_crystal_density_diffrn 1.190
_exptl_crystal_description block
_exptl_crystal_F_000 1330
_refine_diff_density_max 0.555
_refine_diff_density_min -0.635
_refine_diff_density_rms 0.135
_refine_ls_extinction_method none
_refine_ls_goodness_of_fit_ref 0.997
_refine_ls_hydrogen_treatment constr
_refine_ls_matrix_type full
_refine_ls_number_parameters 339
_refine_ls_number_reflns 6152
_refine_ls_number_restraints 21
_refine_ls_restrained_S_all 0.997
_refine_ls_R_factor_all 0.2414
_refine_ls_R_factor_gt 0.1016
_refine_ls_shift/su_max 0.000
_refine_ls_shift/su_mean 0.000
_refine_ls_structure_factor_coef Fsqd
_refine_ls_weighting_details 'w=1/[\s^2^(Fo^2^)+(0.0807P)^2^] where P=(Fo^2^+2Fc^2^)/3'
_refine_ls_weighting_scheme calc
_refine_ls_wR_factor_gt 0.1711
_refine_ls_wR_factor_ref 0.2244
_reflns_Friedel_coverage 0.000
_reflns_number_gt 2551
_reflns_number_total 6152
_reflns_threshold_expression 'I > 2\s(I)'
_cod_data_source_file d5sc00879d2.cif
_cod_data_source_block mo_mg_snt_cm_bcat_solve_0m_a
_cod_depositor_comments 'Adding full bibliography for 1574965--1574988.cif.'
_cod_original_formula_sum 'C57.50 H94 B2 Cu2 N6 O4 Si6'
_cod_database_code 1574967
_shelx_shelxl_version_number 2014/7
_shelx_space_group_comment
;
The symmetry employed for this shelxl refinement is uniquely defined
by the following loop, which should always be used as a source of
symmetry information in preference to the above space-group names.
They are only intended as comments.
;
_olex2_refinement_description
;
1. Fixed Uiso
 At 1.2 times of:
  All C(H) groups
 At 1.5 times of:
  All C(H,H,H) groups
2. Uiso/Uaniso restraints and constraints
Uanis(C1) \\sim Ueq, Uanis(C9) \\sim Ueq: with sigma of 0.01 and sigma for
terminal atoms of 0.02
Uanis(C17) \\sim Ueq: with sigma of 0.005 and sigma for terminal atoms of 0.01
3. Same fragment restrains
{C12A, C12A, C15A} sigma for 1-2: 0.02, 1-3: 0.04
{C12, C12, C15} sigma for 1-2: 0.02, 1-3: 0.04
as in
{C12, C14, C15}
{C9, C10, C11} sigma for 1-2: 0.02, 1-3: 0.04
as in
{C9, C10, C11}
4. Others
 Sof(C14A)=Sof(H14D)=Sof(H14E)=Sof(H14F)=Sof(C15A)=Sof(H15D)=Sof(H15E)=
 Sof(H15F)=Sof(C12A)=Sof(H12D)=Sof(H12E)=Sof(H12F)=1-FVAR(1)
 Sof(C12)=Sof(H12A)=Sof(H12B)=Sof(H12C)=Sof(C14)=Sof(H14A)=Sof(H14B)=Sof(H14C)=
 Sof(C15)=Sof(H15A)=Sof(H15B)=Sof(H15C)=FVAR(1)
5.a Aromatic/amide H refined with riding coordinates:
 C3(H3), C4(H4), C7(H7), C6(H6), C5(H5), C24(H24), C25(H25), C26(H26), C27(H27)
5.b Idealised Me refined as rotating group:
 C9(H9A,H9B,H9C), C10(H10A,H10B,H10C), C11(H11A,H11B,H11C), C00O(H00A,H00B,
 H00C), C12(H12A,H12B,H12C), C14(H14A,H14B,H14C), C15(H15A,H15B,H15C), C16(H16A,
 H16B,H16C), C17(H17A,H17B,H17C), C18(H18A,H18B,H18C), C19(H19A,H19B,H19C),
 C20(H20A,H20B,H20C), C14A(H14D,H14E,H14F), C15A(H15D,H15E,H15F), C12A(H12D,
 H12E,H12F)
;
_smtbx_masks_special_details
;
A solvent mask was calculated and 46 electrons were 
found in a volume of 588\%A^3^ in 1 void per unit cell. 
This is consistent with the presence of 
0.5[C7H8] per Asymmetric Unit 
which account for 50 electrons 
per unit cell.
;
_smtbx_masks_void_probe_radius 1.2
_smtbx_masks_void_truncation_radius 1.2
_olex2_submission_special_instructions 'No special instructions were received'

loop_
_space_group_symop_operation_xyz
'x, y, z'
'-x, y+1/2, -z+1/2'
'-x, -y, -z'
'x, -y-1/2, z-1/2'

loop_
_atom_site_label
_atom_site_type_symbol
_atom_site_fract_x
_atom_site_fract_y
_atom_site_fract_z
_atom_site_U_iso_or_equiv
_atom_site_adp_type
_atom_site_occupancy
_atom_site_site_symmetry_order
_atom_site_calc_flag
_atom_site_refinement_flags_posn
_atom_site_refinement_flags_adp
_atom_site_refinement_flags_occupancy
_atom_site_disorder_assembly
_atom_site_disorder_group
Cu1 Cu 0.50170(11) 0.05553(6) 0.47354(7) 0.0164(3) Uani 1 1 d . . . . .
B1 B 0.6456(11) 0.0216(6) 0.5553(7) 0.023(3) Uani 1 1 d . . . . .
C1 C 0.6862(8) 0.1739(4) 0.3339(5) 0.010(2) Uani 1 1 d . U . . .
Si1 Si 0.5195(2) 0.16210(13) 0.41363(15) 0.0137(7) Uani 1 1 d . . . . .
N1 N 0.4106(7) 0.2301(4) 0.4233(4) 0.0149(19) Uani 1 1 d . . . . .
O1 O 0.6504(5) 0.0485(3) 0.6344(4) 0.0219(16) Uani 1 1 d . . . . .
N2 N 0.6740(7) 0.2040(3) 0.4043(4) 0.0140(18) Uani 1 1 d . . . . .
O2 O 0.7724(6) 0.0174(3) 0.5329(4) 0.0270(18) Uani 1 1 d . . . . .
Si2 Si 0.4033(3) 0.31000(14) 0.36937(17) 0.0231(7) Uani 1 1 d . . . . .
C2 C 0.8029(8) 0.1683(5) 0.2901(5) 0.016(2) Uani 1 1 d . . . . .
C3 C 0.8808(9) 0.1105(5) 0.3031(6) 0.024(3) Uani 1 1 d . . . . .
H3 H 0.8591 0.0748 0.3376 0.028 Uiso 1 1 calc R U . . .
N3 N 0.5731(7) 0.1511(4) 0.3131(4) 0.0135(18) Uani 1 1 d . . . . .
Si3 Si 0.2942(3) 0.20898(15) 0.48745(17) 0.0236(7) Uani 1 1 d . . . . .
C4 C 0.9916(9) 0.1061(5) 0.2645(5) 0.024(3) Uani 1 1 d . . . . .
H4 H 1.0431 0.0668 0.2719 0.029 Uiso 1 1 calc R U . . .
C9 C 0.3941(9) 0.1018(5) 0.2472(6) 0.028(3) Uani 1 1 d . U . . .
H9A H 0.3632 0.0714 0.2061 0.042 Uiso 1 1 calc R U . . .
H9B H 0.3646 0.1495 0.2386 0.042 Uiso 1 1 calc R U . . .
H9C H 0.3660 0.0847 0.2963 0.042 Uiso 1 1 calc R U . . .
C10 C 0.5846(9) 0.0269(5) 0.2641(6) 0.030(3) Uani 1 1 d . . . . .
H10A H 0.5691 0.0138 0.3169 0.045 Uiso 1 1 calc R U . . .
H10B H 0.6719 0.0258 0.2561 0.045 Uiso 1 1 calc R U . . .
H10C H 0.5438 -0.0060 0.2292 0.045 Uiso 1 1 calc R U . . .
C11 C 0.5772(9) 0.1300(5) 0.1701(6) 0.034(3) Uiso 1 1 d . . . . .
H11A H 0.5418 0.1013 0.1288 0.051 Uiso 1 1 calc R U . . .
H11B H 0.6656 0.1281 0.1685 0.051 Uiso 1 1 calc R U . . .
H11C H 0.5501 0.1784 0.1637 0.051 Uiso 1 1 calc R U . . .
C8 C 0.5359(9) 0.1016(5) 0.2484(5) 0.020(2) Uani 1 1 d . . . . .
C7 C 0.8360(9) 0.2235(5) 0.2391(5) 0.020(2) Uani 1 1 d . . . . .
H7 H 0.7847 0.2626 0.2307 0.024 Uiso 1 1 calc R U . . .
C6 C 0.9457(9) 0.2179(5) 0.2023(6) 0.026(3) Uani 1 1 d . . . . .
H6 H 0.9680 0.2535 0.1678 0.031 Uiso 1 1 calc R U . . .
C5 C 1.0242(9) 0.1606(5) 0.2151(6) 0.027(3) Uani 1 1 d . . . . .
H5 H 1.0992 0.1588 0.1903 0.032 Uiso 1 1 calc R U . . .
C00O C 0.3520(9) 0.1609(5) 0.5753(5) 0.033(3) Uani 1 1 d . . . . .
H00A H 0.3771 0.1138 0.5610 0.049 Uiso 1 1 calc R U . . .
H00B H 0.2876 0.1580 0.6122 0.049 Uiso 1 1 calc R U . . .
H00C H 0.4212 0.1861 0.5981 0.049 Uiso 1 1 calc R U . . .
C12 C 0.8765(18) 0.1958(10) 0.4703(13) 0.023(6) Uiso 0.62(4) 1 d D . P A 1
H12A H 0.8540 0.1474 0.4810 0.034 Uiso 0.62(4) 1 calc R U P A 1
H12B H 0.9253 0.2144 0.5134 0.034 Uiso 0.62(4) 1 calc R U P A 1
H12C H 0.9236 0.1974 0.4239 0.034 Uiso 0.62(4) 1 calc R U P A 1
C14 C 0.6975(14) 0.2450(12) 0.5366(10) 0.012(5) Uiso 0.62(4) 1 d D . P A 1
H14A H 0.6186 0.2673 0.5277 0.018 Uiso 0.62(4) 1 calc R U P A 1
H14B H 0.7463 0.2732 0.5727 0.018 Uiso 0.62(4) 1 calc R U P A 1
H14C H 0.6860 0.1983 0.5579 0.018 Uiso 0.62(4) 1 calc R U P A 1
C15 C 0.794(2) 0.3154(10) 0.4284(10) 0.022(6) Uiso 0.62(4) 1 d D . P A 1
H15A H 0.8206 0.3123 0.3758 0.033 Uiso 0.62(4) 1 calc R U P A 1
H15B H 0.8580 0.3363 0.4608 0.033 Uiso 0.62(4) 1 calc R U P A 1
H15C H 0.7210 0.3445 0.4299 0.033 Uiso 0.62(4) 1 calc R U P A 1
C13 C 0.7641(9) 0.2392(5) 0.4590(6) 0.021(2) Uani 1 1 d . . . . .
C16 C 0.4409(10) 0.3870(5) 0.4326(6) 0.038(3) Uani 1 1 d . . . . .
H16A H 0.3794 0.3917 0.4712 0.057 Uiso 1 1 calc R U . . .
H16B H 0.4427 0.4296 0.4016 0.057 Uiso 1 1 calc R U . . .
H16C H 0.5203 0.3798 0.4578 0.057 Uiso 1 1 calc R U . . .
C17 C 0.2456(9) 0.3222(5) 0.3226(6) 0.038(3) Uani 1 1 d . U . . .
H17A H 0.2261 0.2820 0.2900 0.057 Uiso 1 1 calc R U . . .
H17B H 0.2445 0.3649 0.2916 0.057 Uiso 1 1 calc R U . . .
H17C H 0.1856 0.3261 0.3623 0.057 Uiso 1 1 calc R U . . .
C18 C 0.5092(8) 0.3142(5) 0.2869(5) 0.025(3) Uiso 1 1 d . . . . .
H18A H 0.5928 0.3091 0.3063 0.037 Uiso 1 1 calc R U . . .
H18B H 0.4997 0.3592 0.2609 0.037 Uiso 1 1 calc R U . . .
H18C H 0.4899 0.2763 0.2509 0.037 Uiso 1 1 calc R U . . .
C19 C 0.2196(9) 0.2904(6) 0.5277(6) 0.047(3) Uani 1 1 d . . . . .
H19A H 0.2789 0.3164 0.5592 0.070 Uiso 1 1 calc R U . . .
H19B H 0.1518 0.2765 0.5591 0.070 Uiso 1 1 calc R U . . .
H19C H 0.1897 0.3200 0.4856 0.070 Uiso 1 1 calc R U . . .
C20 C 0.1760(9) 0.1554(5) 0.4349(6) 0.037(3) Uani 1 1 d . . . . .
H20A H 0.1352 0.1843 0.3957 0.055 Uiso 1 1 calc R U . . .
H20B H 0.1167 0.1386 0.4709 0.055 Uiso 1 1 calc R U . . .
H20C H 0.2146 0.1155 0.4105 0.055 Uiso 1 1 calc R U . . .
C22 C 0.7730(8) 0.0577(5) 0.6559(6) 0.019(2) Uani 1 1 d . . . . .
C23 C 0.8470(9) 0.0392(5) 0.5946(5) 0.020(2) Uani 1 1 d . . . . .
C24 C 0.8215(10) 0.0821(5) 0.7255(6) 0.025(3) Uani 1 1 d . . . . .
H24 H 0.7710 0.0933 0.7665 0.030 Uiso 1 1 calc R U . . .
C25 C 0.9485(11) 0.0894(5) 0.7327(6) 0.035(3) Uani 1 1 d . . . . .
H25 H 0.9843 0.1065 0.7790 0.042 Uiso 1 1 calc R U . . .
C26 C 1.0236(9) 0.0713(4) 0.6706(6) 0.026(3) Uani 1 1 d . . . . .
H26 H 1.1086 0.0768 0.6763 0.031 Uiso 1 1 calc R U . . .
C27 C 0.9731(9) 0.0451(5) 0.6005(6) 0.024(3) Uani 1 1 d . . . . .
H27 H 1.0228 0.0323 0.5596 0.029 Uiso 1 1 calc R U . . .
C14A C 0.703(3) 0.274(3) 0.521(2) 0.036(11) Uiso 0.38(4) 1 d . . P A 2
H14D H 0.6610 0.3160 0.5007 0.054 Uiso 0.38(4) 1 calc R U P A 2
H14E H 0.7626 0.2885 0.5604 0.054 Uiso 0.38(4) 1 calc R U P A 2
H14F H 0.6441 0.2427 0.5428 0.054 Uiso 0.38(4) 1 calc R U P A 2
C15A C 0.844(4) 0.2955(19) 0.4190(16) 0.024(9) Uiso 0.38(4) 1 d D . P A 2
H15D H 0.8951 0.2725 0.3820 0.037 Uiso 0.38(4) 1 calc R U P A 2
H15E H 0.8945 0.3196 0.4575 0.037 Uiso 0.38(4) 1 calc R U P A 2
H15F H 0.7910 0.3294 0.3925 0.037 Uiso 0.38(4) 1 calc R U P A 2
C12A C 0.858(4) 0.1799(17) 0.495(2) 0.045(12) Uiso 0.38(4) 1 d D . P A 2
H12D H 0.8151 0.1505 0.5307 0.067 Uiso 0.38(4) 1 calc R U P A 2
H12E H 0.9259 0.2030 0.5209 0.067 Uiso 0.38(4) 1 calc R U P A 2
H12F H 0.8873 0.1509 0.4530 0.067 Uiso 0.38(4) 1 calc R U P A 2

loop_
_atom_site_aniso_label
_atom_site_aniso_U_11
_atom_site_aniso_U_22
_atom_site_aniso_U_33
_atom_site_aniso_U_23
_atom_site_aniso_U_13
_atom_site_aniso_U_12
Cu1 0.0177(7) 0.0167(7) 0.0146(7) 0.0046(6) -0.0007(5) -0.0024(6)
B1 0.018(7) 0.034(8) 0.016(7) 0.001(6) -0.004(6) -0.013(6)
C1 0.020(5) 0.003(4) 0.008(5) 0.002(4) -0.003(4) 0.003(4)
Si1 0.0124(15) 0.0161(15) 0.0127(16) 0.0000(12) 0.0032(12) -0.0014(12)
N1 0.020(5) 0.016(4) 0.009(5) 0.003(4) 0.006(4) -0.003(4)
O1 0.012(4) 0.032(4) 0.022(4) 0.000(3) -0.003(3) 0.005(3)
N2 0.019(5) 0.008(4) 0.015(5) 0.000(4) 0.001(4) -0.004(4)
O2 0.022(4) 0.030(4) 0.029(5) -0.005(4) 0.001(4) -0.003(3)
Si2 0.0239(17) 0.0198(16) 0.0254(19) 0.0055(14) -0.0022(14) 0.0090(13)
C2 0.006(5) 0.024(6) 0.017(6) -0.004(5) 0.007(4) -0.005(4)
C3 0.021(6) 0.021(6) 0.030(7) 0.008(5) 0.012(5) 0.003(5)
N3 0.017(5) 0.020(5) 0.003(4) -0.002(4) 0.000(4) -0.003(4)
Si3 0.0202(17) 0.0269(18) 0.0242(18) 0.0002(14) 0.0080(14) 0.0039(14)
C4 0.026(7) 0.024(6) 0.022(6) 0.004(5) 0.006(5) 0.006(5)
C9 0.036(7) 0.024(6) 0.023(6) 0.003(5) -0.014(5) -0.022(5)
C10 0.039(7) 0.013(6) 0.039(8) -0.006(5) 0.016(6) -0.001(5)
C8 0.029(6) 0.013(6) 0.018(6) -0.005(5) -0.001(5) -0.004(5)
C7 0.024(6) 0.021(6) 0.016(6) 0.004(5) 0.006(5) -0.005(5)
C6 0.036(7) 0.019(6) 0.024(7) 0.011(5) 0.006(6) -0.006(5)
C5 0.019(6) 0.046(7) 0.016(6) -0.007(6) 0.008(5) 0.003(6)
C00O 0.031(7) 0.053(8) 0.015(6) -0.002(6) 0.013(5) 0.010(6)
C13 0.024(6) 0.023(6) 0.016(6) -0.004(5) -0.003(5) -0.003(5)
C16 0.056(8) 0.017(6) 0.040(8) 0.005(5) -0.002(6) 0.007(6)
C17 0.034(6) 0.038(6) 0.040(6) 0.013(5) -0.019(5) 0.010(5)
C19 0.023(7) 0.060(9) 0.058(9) 0.006(7) 0.014(6) 0.001(6)
C20 0.016(6) 0.045(7) 0.049(8) -0.002(6) 0.007(6) -0.010(5)
C22 0.013(6) 0.014(5) 0.029(7) 0.008(5) -0.007(5) 0.000(5)
C23 0.020(6) 0.030(7) 0.009(6) -0.005(5) -0.002(5) 0.000(5)
C24 0.031(7) 0.019(6) 0.024(7) -0.004(5) -0.013(5) 0.006(5)
C25 0.047(8) 0.030(7) 0.026(7) -0.011(6) -0.010(6) 0.003(6)
C26 0.015(6) 0.011(6) 0.050(8) -0.002(5) -0.009(6) -0.004(4)
C27 0.022(6) 0.029(7) 0.022(6) 0.008(5) -0.005(5) -0.008(5)

loop_
_atom_type_symbol
_atom_type_description
_atom_type_scat_dispersion_real
_atom_type_scat_dispersion_imag
_atom_type_scat_source
C C 0.0033 0.0016 'International Tables Vol C Tables 4.2.6.8 and 6.1.1.4'
H H 0.0000 0.0000 'International Tables Vol C Tables 4.2.6.8 and 6.1.1.4'
B B 0.0013 0.0007 'International Tables Vol C Tables 4.2.6.8 and 6.1.1.4'
Cu Cu 0.3201 1.2651 'International Tables Vol C Tables 4.2.6.8 and 6.1.1.4'
N N 0.0061 0.0033 'International Tables Vol C Tables 4.2.6.8 and 6.1.1.4'
O O 0.0106 0.0060 'International Tables Vol C Tables 4.2.6.8 and 6.1.1.4'
Si Si 0.0817 0.0704 'International Tables Vol C Tables 4.2.6.8 and 6.1.1.4'

loop_
_geom_angle_atom_site_label_1
_geom_angle_atom_site_label_2
_geom_angle_atom_site_label_3
_geom_angle
_geom_angle_site_symmetry_1
_geom_angle_site_symmetry_3
_geom_angle_publ_flag
B1 Cu1 Cu1 59.4(3) . 3_656 ?
B1 Cu1 Cu1 57.7(3) 3_656 3_656 ?
B1 Cu1 B1 117.1(3) . 3_656 ?
B1 Cu1 Si1 119.1(3) . . ?
B1 Cu1 Si1 123.5(3) 3_656 . ?
Si1 Cu1 Cu1 174.53(11) . 3_656 ?
Cu1 B1 Cu1 62.9(3) . 3_656 ?
O1 B1 Cu1 116.4(7) . 3_656 ?
O1 B1 Cu1 120.7(7) . . ?
O2 B1 Cu1 121.2(7) . . ?
O2 B1 Cu1 126.5(8) . 3_656 ?
O2 B1 O1 105.3(8) . . ?
N2 C1 C2 126.2(8) . . ?
N3 C1 N2 105.0(8) . . ?
N3 C1 C2 128.8(8) . . ?
N1 Si1 Cu1 122.3(3) . . ?
N1 Si1 N2 108.1(3) . . ?
N1 Si1 N3 113.8(3) . . ?
N2 Si1 Cu1 120.2(2) . . ?
N3 Si1 Cu1 111.1(2) . . ?
N3 Si1 N2 69.9(3) . . ?
Si1 N1 Si2 126.1(4) . . ?
Si3 N1 Si1 113.4(4) . . ?
Si3 N1 Si2 120.2(4) . . ?
C22 O1 B1 107.4(7) . . ?
C1 N2 Si1 90.8(5) . . ?
C1 N2 C13 132.2(8) . . ?
C13 N2 Si1 135.0(6) . . ?
C23 O2 B1 108.7(7) . . ?
N1 Si2 C16 110.6(4) . . ?
N1 Si2 C17 110.7(4) . . ?
N1 Si2 C18 114.7(4) . . ?
C16 Si2 C17 109.7(5) . . ?
C16 Si2 C18 106.6(5) . . ?
C18 Si2 C17 104.3(5) . . ?
C3 C2 C1 119.6(8) . . ?
C3 C2 C7 120.5(8) . . ?
C7 C2 C1 119.8(8) . . ?
C2 C3 H3 120.0 . . ?
C2 C3 C4 120.0(9) . . ?
C4 C3 H3 120.0 . . ?
C1 N3 Si1 91.6(6) . . ?
C1 N3 C8 128.4(7) . . ?
C8 N3 Si1 132.7(6) . . ?
N1 Si3 C00O 113.1(4) . . ?
N1 Si3 C19 112.2(4) . . ?
N1 Si3 C20 108.6(4) . . ?
C00O Si3 C19 103.6(5) . . ?
C20 Si3 C00O 110.2(5) . . ?
C20 Si3 C19 109.0(5) . . ?
C3 C4 H4 120.4 . . ?
C5 C4 C3 119.3(9) . . ?
C5 C4 H4 120.4 . . ?
H9A C9 H9B 109.5 . . ?
H9A C9 H9C 109.5 . . ?
H9B C9 H9C 109.5 . . ?
C8 C9 H9A 109.5 . . ?
C8 C9 H9B 109.5 . . ?
C8 C9 H9C 109.5 . . ?
H10A C10 H10B 109.5 . . ?
H10A C10 H10C 109.5 . . ?
H10B C10 H10C 109.5 . . ?
C8 C10 H10A 109.5 . . ?
C8 C10 H10B 109.5 . . ?
C8 C10 H10C 109.5 . . ?
H11A C11 H11B 109.5 . . ?
H11A C11 H11C 109.5 . . ?
H11B C11 H11C 109.5 . . ?
C8 C11 H11A 109.5 . . ?
C8 C11 H11B 109.5 . . ?
C8 C11 H11C 109.5 . . ?
N3 C8 C9 104.7(7) . . ?
N3 C8 C10 111.0(8) . . ?
N3 C8 C11 111.0(7) . . ?
C10 C8 C9 110.3(8) . . ?
C10 C8 C11 111.6(8) . . ?
C11 C8 C9 108.0(8) . . ?
C2 C7 H7 120.9 . . ?
C6 C7 C2 118.3(9) . . ?
C6 C7 H7 120.9 . . ?
C7 C6 H6 119.2 . . ?
C7 C6 C5 121.7(9) . . ?
C5 C6 H6 119.2 . . ?
C4 C5 C6 120.3(9) . . ?
C4 C5 H5 119.9 . . ?
C6 C5 H5 119.9 . . ?
Si3 C00O H00A 109.5 . . ?
Si3 C00O H00B 109.5 . . ?
Si3 C00O H00C 109.5 . . ?
H00A C00O H00B 109.5 . . ?
H00A C00O H00C 109.5 . . ?
H00B C00O H00C 109.5 . . ?
H12A C12 H12B 109.5 . . ?
H12A C12 H12C 109.5 . . ?
H12B C12 H12C 109.5 . . ?
C13 C12 H12A 109.5 . . ?
C13 C12 H12B 109.5 . . ?
C13 C12 H12C 109.5 . . ?
H14A C14 H14B 109.5 . . ?
H14A C14 H14C 109.5 . . ?
H14B C14 H14C 109.5 . . ?
C13 C14 H14A 109.5 . . ?
C13 C14 H14B 109.5 . . ?
C13 C14 H14C 109.5 . . ?
H15A C15 H15B 109.5 . . ?
H15A C15 H15C 109.5 . . ?
H15B C15 H15C 109.5 . . ?
C13 C15 H15A 109.5 . . ?
C13 C15 H15B 109.5 . . ?
C13 C15 H15C 109.5 . . ?
N2 C13 C14 105.1(9) . . ?
N2 C13 C15 109.4(9) . . ?
N2 C13 C15A 112.8(13) . . ?
N2 C13 C12A 109.0(14) . . ?
C12 C13 N2 111.2(10) . . ?
C12 C13 C14 109.6(12) . . ?
C12 C13 C15 111.8(11) . . ?
C14 C13 C15 109.5(10) . . ?
C14A C13 N2 111.3(15) . . ?
C14A C13 C15A 107.0(18) . . ?
C14A C13 C12A 109.9(19) . . ?
C15A C13 C12A 106.7(17) . . ?
Si2 C16 H16A 109.5 . . ?
Si2 C16 H16B 109.5 . . ?
Si2 C16 H16C 109.5 . . ?
H16A C16 H16B 109.5 . . ?
H16A C16 H16C 109.5 . . ?
H16B C16 H16C 109.5 . . ?
Si2 C17 H17A 109.5 . . ?
Si2 C17 H17B 109.5 . . ?
Si2 C17 H17C 109.5 . . ?
H17A C17 H17B 109.5 . . ?
H17A C17 H17C 109.5 . . ?
H17B C17 H17C 109.5 . . ?
Si2 C18 H18A 109.5 . . ?
Si2 C18 H18B 109.5 . . ?
Si2 C18 H18C 109.5 . . ?
H18A C18 H18B 109.5 . . ?
H18A C18 H18C 109.5 . . ?
H18B C18 H18C 109.5 . . ?
Si3 C19 H19A 109.5 . . ?
Si3 C19 H19B 109.5 . . ?
Si3 C19 H19C 109.5 . . ?
H19A C19 H19B 109.5 . . ?
H19A C19 H19C 109.5 . . ?
H19B C19 H19C 109.5 . . ?
Si3 C20 H20A 109.5 . . ?
Si3 C20 H20B 109.5 . . ?
Si3 C20 H20C 109.5 . . ?
H20A C20 H20B 109.5 . . ?
H20A C20 H20C 109.5 . . ?
H20B C20 H20C 109.5 . . ?
O1 C22 C23 109.9(8) . . ?
C24 C22 O1 128.0(9) . . ?
C24 C22 C23 122.1(9) . . ?
O2 C23 C22 108.6(8) . . ?
C27 C23 O2 129.9(9) . . ?
C27 C23 C22 121.4(9) . . ?
C22 C24 H24 121.2 . . ?
C22 C24 C25 117.6(10) . . ?
C25 C24 H24 121.2 . . ?
C24 C25 H25 119.8 . . ?
C24 C25 C26 120.5(10) . . ?
C26 C25 H25 119.8 . . ?
C25 C26 H26 119.3 . . ?
C27 C26 C25 121.3(10) . . ?
C27 C26 H26 119.3 . . ?
C23 C27 C26 117.1(9) . . ?
C23 C27 H27 121.5 . . ?
C26 C27 H27 121.5 . . ?
C13 C14A H14D 109.5 . . ?
C13 C14A H14E 109.5 . . ?
C13 C14A H14F 109.5 . . ?
H14D C14A H14E 109.5 . . ?
H14D C14A H14F 109.5 . . ?
H14E C14A H14F 109.5 . . ?
C13 C15A H15D 109.5 . . ?
C13 C15A H15E 109.5 . . ?
C13 C15A H15F 109.5 . . ?
H15D C15A H15E 109.5 . . ?
H15D C15A H15F 109.5 . . ?
H15E C15A H15F 109.5 . . ?
C13 C12A H12D 109.5 . . ?
C13 C12A H12E 109.5 . . ?
C13 C12A H12F 109.5 . . ?
H12D C12A H12E 109.5 . . ?
H12D C12A H12F 109.5 . . ?
H12E C12A H12F 109.5 . . ?

loop_
_geom_bond_atom_site_label_1
_geom_bond_atom_site_label_2
_geom_bond_distance
_geom_bond_site_symmetry_2
_geom_bond_publ_flag
Cu1 Cu1 2.274(2) 3_656 ?
Cu1 B1 2.160(12) . ?
Cu1 B1 2.200(11) 3_656 ?
Cu1 Si1 2.260(3) . ?
B1 Cu1 2.200(11) 3_656 ?
B1 O1 1.448(12) . ?
B1 O2 1.441(12) . ?
C1 N2 1.345(10) . ?
C1 C2 1.497(11) . ?
C1 N3 1.336(10) . ?
Si1 N1 1.749(7) . ?
Si1 N2 1.862(7) . ?
Si1 N3 1.850(7) . ?
N1 Si2 1.762(7) . ?
N1 Si3 1.747(7) . ?
O1 C22 1.379(10) . ?
N2 C13 1.487(11) . ?
O2 C23 1.374(10) . ?
Si2 C16 1.845(10) . ?
Si2 C17 1.879(10) . ?
Si2 C18 1.853(9) . ?
C2 C3 1.387(12) . ?
C2 C7 1.410(12) . ?
C3 H3 0.9300 . ?
C3 C4 1.393(12) . ?
N3 C8 1.492(11) . ?
Si3 C00O 1.848(10) . ?
Si3 C19 1.871(10) . ?
Si3 C20 1.841(10) . ?
C4 H4 0.9300 . ?
C4 C5 1.383(12) . ?
C9 H9A 0.9600 . ?
C9 H9B 0.9600 . ?
C9 H9C 0.9600 . ?
C9 C8 1.537(12) . ?
C10 H10A 0.9600 . ?
C10 H10B 0.9600 . ?
C10 H10C 0.9600 . ?
C10 C8 1.518(12) . ?
C11 H11A 0.9600 . ?
C11 H11B 0.9600 . ?
C11 H11C 0.9600 . ?
C11 C8 1.527(12) . ?
C7 H7 0.9300 . ?
C7 C6 1.368(12) . ?
C6 H6 0.9300 . ?
C6 C5 1.384(12) . ?
C5 H5 0.9300 . ?
C00O H00A 0.9600 . ?
C00O H00B 0.9600 . ?
C00O H00C 0.9600 . ?
C12 H12A 0.9600 . ?
C12 H12B 0.9600 . ?
C12 H12C 0.9600 . ?
C12 C13 1.473(19) . ?
C14 H14A 0.9600 . ?
C14 H14B 0.9600 . ?
C14 H14C 0.9600 . ?
C14 C13 1.539(18) . ?
C15 H15A 0.9600 . ?
C15 H15B 0.9600 . ?
C15 H15C 0.9600 . ?
C15 C13 1.561(17) . ?
C13 C14A 1.43(3) . ?
C13 C15A 1.54(2) . ?
C13 C12A 1.61(3) . ?
C16 H16A 0.9600 . ?
C16 H16B 0.9600 . ?
C16 H16C 0.9600 . ?
C17 H17A 0.9600 . ?
C17 H17B 0.9600 . ?
C17 H17C 0.9600 . ?
C18 H18A 0.9600 . ?
C18 H18B 0.9600 . ?
C18 H18C 0.9600 . ?
C19 H19A 0.9600 . ?
C19 H19B 0.9600 . ?
C19 H19C 0.9600 . ?
C20 H20A 0.9600 . ?
C20 H20B 0.9600 . ?
C20 H20C 0.9600 . ?
C22 C23 1.388(12) . ?
C22 C24 1.368(12) . ?
C23 C27 1.372(12) . ?
C24 H24 0.9300 . ?
C24 C25 1.384(13) . ?
C25 H25 0.9300 . ?
C25 C26 1.404(13) . ?
C26 H26 0.9300 . ?
C26 C27 1.393(13) . ?
C27 H27 0.9300 . ?
C14A H14D 0.9600 . ?
C14A H14E 0.9600 . ?
C14A H14F 0.9600 . ?
C15A H15D 0.9600 . ?
C15A H15E 0.9600 . ?
C15A H15F 0.9600 . ?
C12A H12D 0.9600 . ?
C12A H12E 0.9600 . ?
C12A H12F 0.9600 . ?

loop_
_geom_torsion_atom_site_label_1
_geom_torsion_atom_site_label_2
_geom_torsion_atom_site_label_3
_geom_torsion_atom_site_label_4
_geom_torsion
_geom_torsion_site_symmetry_1
_geom_torsion_site_symmetry_2
_geom_torsion_site_symmetry_3
_geom_torsion_site_symmetry_4
_geom_torsion_publ_flag
Cu1 B1 O1 C22 144.5(7) 3_656 . . . ?
Cu1 B1 O1 C22 -142.8(7) . . . . ?
Cu1 B1 O2 C23 -140.0(8) 3_656 . . . ?
Cu1 B1 O2 C23 142.4(7) . . . . ?
Cu1 Si1 N1 Si2 -170.7(3) . . . . ?
Cu1 Si1 N1 Si3 3.5(5) . . . . ?
Cu1 Si1 N2 C1 92.8(5) . . . . ?
Cu1 Si1 N2 C13 -72.2(8) . . . . ?
Cu1 Si1 N3 C1 -105.1(5) . . . . ?
Cu1 Si1 N3 C8 45.5(8) . . . . ?
B1 O1 C22 C23 0.8(10) . . . . ?
B1 O1 C22 C24 -180.0(10) . . . . ?
B1 O2 C23 C22 -0.4(10) . . . . ?
B1 O2 C23 C27 -179.0(10) . . . . ?
C1 N2 C13 C12 -47.9(16) . . . . ?
C1 N2 C13 C14 -166.4(12) . . . . ?
C1 N2 C13 C15 76.1(15) . . . . ?
C1 N2 C13 C14A 169(2) . . . . ?
C1 N2 C13 C15A 49(2) . . . . ?
C1 N2 C13 C12A -69(2) . . . . ?
C1 C2 C3 C4 -177.9(8) . . . . ?
C1 C2 C7 C6 177.5(8) . . . . ?
C1 N3 C8 C9 -174.0(8) . . . . ?
C1 N3 C8 C10 67.0(11) . . . . ?
C1 N3 C8 C11 -57.7(12) . . . . ?
Si1 N1 Si2 C16 -111.9(6) . . . . ?
Si1 N1 Si2 C17 126.3(6) . . . . ?
Si1 N1 Si2 C18 8.7(7) . . . . ?
Si1 N1 Si3 C00O 40.0(6) . . . . ?
Si1 N1 Si3 C19 156.8(5) . . . . ?
Si1 N1 Si3 C20 -82.7(5) . . . . ?
Si1 N2 C13 C12 111.6(13) . . . . ?
Si1 N2 C13 C14 -7.0(14) . . . . ?
Si1 N2 C13 C15 -124.4(13) . . . . ?
Si1 N2 C13 C14A -31(2) . . . . ?
Si1 N2 C13 C15A -151(2) . . . . ?
Si1 N2 C13 C12A 90.2(19) . . . . ?
Si1 N3 C8 C9 44.8(10) . . . . ?
Si1 N3 C8 C10 -74.2(10) . . . . ?
Si1 N3 C8 C11 161.1(7) . . . . ?
N1 Si1 N2 C1 -119.9(5) . . . . ?
N1 Si1 N2 C13 75.2(9) . . . . ?
N1 Si1 N3 C1 112.2(5) . . . . ?
N1 Si1 N3 C8 -97.2(8) . . . . ?
O1 B1 O2 C23 0.8(10) . . . . ?
O1 C22 C23 O2 -0.3(11) . . . . ?
O1 C22 C23 C27 178.5(8) . . . . ?
O1 C22 C24 C25 -177.6(9) . . . . ?
N2 C1 C2 C3 87.5(11) . . . . ?
N2 C1 C2 C7 -89.2(11) . . . . ?
N2 C1 N3 Si1 -14.3(6) . . . . ?
N2 C1 N3 C8 -166.9(8) . . . . ?
N2 Si1 N1 Si2 42.8(6) . . . . ?
N2 Si1 N1 Si3 -143.0(4) . . . . ?
N2 Si1 N3 C1 10.6(5) . . . . ?
N2 Si1 N3 C8 161.2(9) . . . . ?
O2 B1 O1 C22 -1.0(10) . . . . ?
O2 C23 C27 C26 177.9(9) . . . . ?
Si2 N1 Si3 C00O -145.4(5) . . . . ?
Si2 N1 Si3 C19 -28.6(7) . . . . ?
Si2 N1 Si3 C20 91.9(6) . . . . ?
C2 C1 N2 Si1 -165.9(8) . . . . ?
C2 C1 N2 C13 -0.3(14) . . . . ?
C2 C1 N3 Si1 165.8(8) . . . . ?
C2 C1 N3 C8 13.3(14) . . . . ?
C2 C3 C4 C5 1.8(15) . . . . ?
C2 C7 C6 C5 -1.0(14) . . . . ?
C3 C2 C7 C6 0.8(14) . . . . ?
C3 C4 C5 C6 -2.0(15) . . . . ?
N3 C1 N2 Si1 14.2(6) . . . . ?
N3 C1 N2 C13 179.9(8) . . . . ?
N3 C1 C2 C3 -92.7(12) . . . . ?
N3 C1 C2 C7 90.6(11) . . . . ?
N3 Si1 N1 Si2 -32.7(6) . . . . ?
N3 Si1 N1 Si3 141.6(4) . . . . ?
N3 Si1 N2 C1 -10.5(5) . . . . ?
N3 Si1 N2 C13 -175.5(9) . . . . ?
Si3 N1 Si2 C16 74.2(6) . . . . ?
Si3 N1 Si2 C17 -47.5(6) . . . . ?
Si3 N1 Si2 C18 -165.2(5) . . . . ?
C7 C2 C3 C4 -1.2(14) . . . . ?
C7 C6 C5 C4 1.7(15) . . . . ?
C22 C23 C27 C26 -0.6(14) . . . . ?
C22 C24 C25 C26 -0.9(14) . . . . ?
C23 C22 C24 C25 1.5(14) . . . . ?
C24 C22 C23 O2 -179.5(8) . . . . ?
C24 C22 C23 C27 -0.7(15) . . . . ?
C24 C25 C26 C27 -0.4(15) . . . . ?
C25 C26 C27 C23 1.1(14) . . . . ?

loop_
_smtbx_masks_void_nr
_smtbx_masks_void_average_x
_smtbx_masks_void_average_y
_smtbx_masks_void_average_z
_smtbx_masks_void_volume
_smtbx_masks_void_count_electrons
_smtbx_masks_void_content
1 0.000 0.000 0.000 294.2 23.1 '0.5 Toluene'
2 0.000 0.500 0.500 294.2 23.1 '0.5 Toluene'
